data_4101726
loop_
_publ_author_name
'Shi, F. N.'
'Cunha-Silva, L.'
'Ferreira, R. A. Sa'
'Mafra, L.'
'Trindade, T.'
'Carlos, L. D.'
'Paz, F. A. Almeida'
'Rocha, J.'

_publ_section_title
;
 Interconvertable modular framework and layered lanthanide(III)-etidronic
 acid coordination polymers.
;
_journal_issue 1
_journal_name_full 'Journal of the American Chemical Society'
_journal_page_first 150
_journal_page_last 167
_journal_paper_doi 10.1021/ja074119k
_journal_volume 130
_journal_year 2008
_chemical_formula_sum 'C4 H12 Na4 Nd2 O17 P4'
_chemical_formula_weight 836.46
_chemical_name_systematic
; 
 ? 
;
_space_group_IT_number 62
_symmetry_cell_setting orthorhombic
_symmetry_space_group_name_Hall '-P 2ac 2n'
_symmetry_space_group_name_H-M 'P n m a'
_atom_sites_solution_hydrogens geom
_atom_sites_solution_primary direct
_atom_sites_solution_secondary difmap
_audit_creation_date '22 March 2005'
_audit_creation_method 'SHELXL-97, manual editing plus enCIFer'
_cell_angle_alpha 90.00
_cell_angle_beta 90.00
_cell_angle_gamma 90.00
_cell_formula_units_Z 2
_cell_length_a 10.476(2)
_cell_length_b 8.7385(17)
_cell_length_c 10.543(2)
_cell_measurement_reflns_used 1274
_cell_measurement_temperature 100(2)
_cell_measurement_theta_max 28.32
_cell_measurement_theta_min 3.04
_cell_volume 965.2(3)
_computing_cell_refinement 'BRUKER Smart'
_computing_data_collection 'BRUKER Smart'
_computing_data_reduction 'BRUKER Smart'
_computing_molecular_graphics 'SHELXTL (Bruker 2001)'
_computing_publication_material 'SHELXTL (Bruker 2001)'
_computing_structure_refinement 'SHELXTL (Bruker 2001)'
_computing_structure_solution 'SHELXTL (Bruker 2001)'
_diffrn_ambient_temperature 100(2)
_diffrn_measured_fraction_theta_full 0.998
_diffrn_measured_fraction_theta_max 0.998
_diffrn_measurement_device_type 'Smart-CCD-1000 BRUKER'
_diffrn_measurement_method 'omega scans'
_diffrn_radiation_monochromator graphite
_diffrn_radiation_source 'fine-focus sealed tube'
_diffrn_radiation_type MoK\a
_diffrn_radiation_wavelength 0.71073
_diffrn_reflns_av_R_equivalents 0.0367
_diffrn_reflns_av_sigmaI/netI 0.0187
_diffrn_reflns_limit_h_max 12
_diffrn_reflns_limit_h_min -12
_diffrn_reflns_limit_k_max 10
_diffrn_reflns_limit_k_min -10
_diffrn_reflns_limit_l_max 12
_diffrn_reflns_limit_l_min -12
_diffrn_reflns_number 9053
_diffrn_reflns_theta_full 25.34
_diffrn_reflns_theta_max 25.34
_diffrn_reflns_theta_min 3.60
_exptl_absorpt_coefficient_mu 5.825
_exptl_absorpt_correction_T_max 0.5935
_exptl_absorpt_correction_T_min 0.3353
_exptl_absorpt_correction_type numerical
_exptl_absorpt_process_details
;
 SADABS (Sheldrick, 1997)
;
_exptl_crystal_colour Colourless
_exptl_crystal_density_diffrn 2.878
_exptl_crystal_density_method 'not measured'
_exptl_crystal_description Prism
_exptl_crystal_F_000 792
_exptl_crystal_size_max 0.24
_exptl_crystal_size_mid 0.12
_exptl_crystal_size_min 0.10
_refine_diff_density_max 0.477
_refine_diff_density_min -0.899
_refine_diff_density_rms 0.117
_refine_ls_extinction_method none
_refine_ls_goodness_of_fit_ref 1.101
_refine_ls_hydrogen_treatment constr
_refine_ls_matrix_type full
_refine_ls_number_parameters 106
_refine_ls_number_reflns 948
_refine_ls_number_restraints 9
_refine_ls_restrained_S_all 1.095
_refine_ls_R_factor_all 0.0199
_refine_ls_R_factor_gt 0.0175
_refine_ls_shift/su_max 0.000
_refine_ls_shift/su_mean 0.000
_refine_ls_structure_factor_coef Fsqd
_refine_ls_weighting_details 'calc w=1/[\s^2^(Fo^2^)+(0.0193P)^2^+2.7780P] where P=(Fo^2^+2Fc^2^)/3'
_refine_ls_weighting_scheme calc
_refine_ls_wR_factor_gt 0.0431
_refine_ls_wR_factor_ref 0.0440
_reflns_number_gt 875
_reflns_number_total 948
_reflns_threshold_expression I>2\s(I)
_cod_data_source_file ja074119ksi20070619_034510.cif
_cod_data_source_block III
_cod_depositor_comments
;
The following automatic conversions were performed:

'_symmetry_cell_setting' value 'Orthorhombic' changed to
'orthorhombic' according to the built-in table from CIF Core
dictionary named 'cif_core.dic' version 2.4.1 from
2010-06-29.

'_exptl_absorpt_correction_type' value 'Numerical'
changed to 'numerical' according to the built-in table from CIF Core
dictionary named 'cif_core.dic' version 2.4.1 from 2010-06-29.

Automatic conversion script
Id: cif_fix_values 1673 2011-04-08 12:14:43Z adriana 
;
_cod_original_cell_volume 965.1(3)
_cod_database_code 4101726

loop_
_symmetry_equiv_pos_as_xyz
'x, y, z'
'-x+1/2, -y, z+1/2'
'-x, y+1/2, -z'
'x+1/2, -y+1/2, -z+1/2'
'-x, -y, -z'
'x-1/2, y, -z-1/2'
'x, -y-1/2, z'
'-x-1/2, y-1/2, z-1/2'

loop_
_atom_site_label
_atom_site_type_symbol
_atom_site_fract_x
_atom_site_fract_y
_atom_site_fract_z
_atom_site_U_iso_or_equiv
_atom_site_adp_type
_atom_site_occupancy
_atom_site_symmetry_multiplicity
_atom_site_calc_flag
_atom_site_refinement_flags
_atom_site_disorder_assembly
_atom_site_disorder_group
Nd1 Nd 0.35351(2) 0.2500 0.11474(2) 0.00692(10) Uani 1 2 d S . .
P1 P 0.66081(8) 0.42423(11) 0.12463(8) 0.0138(2) Uani 1 1 d . . .
O1 O 0.5278(2) 0.4218(3) 0.1817(2) 0.0263(7) Uani 1 1 d . . .
O2 O 0.6824(3) 0.5593(3) 0.0371(3) 0.0318(7) Uani 1 1 d . . .
O3 O 0.7645(2) 0.4156(3) 0.2254(2) 0.0195(6) Uani 1 1 d . . .
O4 O 0.5517(3) 0.2500 -0.0485(3) 0.0184(8) Uani 1 2 d S . .
C1 C 0.6690(4) 0.2500 0.0273(4) 0.0157(11) Uani 1 2 d SU . .
C2 C 0.7845(5) 0.2500 -0.0615(5) 0.0296(14) Uani 1 2 d S . .
H2A H 0.8631 0.2500 -0.0112 0.044 Uiso 1 2 calc SR . .
H2B H 0.7822 0.3416 -0.1151 0.044 Uiso 0.50 1 calc PR . .
H2C H 0.7822 0.1584 -0.1151 0.044 Uiso 0.50 1 calc PR . .
O1W O 0.1146(4) 0.2168(10) 0.0805(4) 0.025(3) Uani 0.50 1 d PD . .
H1A H 0.073(7) 0.161(8) 0.146(4) 0.038 Uiso 0.50 1 d PD . .
H1B H 0.098(7) 0.188(8) -0.005(2) 0.038 Uiso 0.50 1 d PD . .
O2W O 0.029(2) 0.023(3) -0.016(3) 0.073(7) Uani 0.25 1 d P . .
Na1 Na 0.4274(5) 0.6258(8) 0.3438(5) 0.093(2) Uani 0.60 1 d P . .
Na2 Na 0.4160(6) 0.6157(6) 0.2629(7) 0.0549(15) Uani 0.40 1 d P . .

loop_
_atom_site_aniso_label
_atom_site_aniso_U_11
_atom_site_aniso_U_22
_atom_site_aniso_U_33
_atom_site_aniso_U_23
_atom_site_aniso_U_13
_atom_site_aniso_U_12
Nd1 0.00593(14) 0.00791(15) 0.00693(15) 0.000 0.00056(9) 0.000
P1 0.0082(4) 0.0167(5) 0.0165(5) 0.0075(4) -0.0043(3) -0.0027(3)
O1 0.0130(13) 0.0365(17) 0.0294(15) -0.0198(13) 0.0054(11) -0.0093(12)
O2 0.0326(16) 0.0288(17) 0.0339(16) 0.0204(14) -0.0024(13) 0.0052(13)
O3 0.0198(13) 0.0108(13) 0.0280(14) 0.0051(11) -0.0152(11) -0.0017(10)
O4 0.0076(17) 0.035(2) 0.0127(17) 0.000 -0.0049(13) 0.000
C1 0.002(2) 0.038(3) 0.007(2) 0.000 -0.0019(17) 0.000
C2 0.014(3) 0.059(4) 0.016(3) 0.000 0.004(2) 0.000
O1W 0.013(2) 0.049(9) 0.014(2) -0.003(3) -0.0006(17) -0.004(3)
O2W 0.08(2) 0.060(16) 0.076(16) 0.027(11) 0.026(12) 0.035(14)
Na1 0.057(3) 0.158(5) 0.063(3) -0.045(3) -0.019(3) 0.041(3)
Na2 0.049(4) 0.035(3) 0.081(4) -0.009(3) 0.015(4) -0.001(2)

loop_
_atom_type_symbol
_atom_type_description
_atom_type_scat_dispersion_real
_atom_type_scat_dispersion_imag
_atom_type_scat_source
C C 0.0033 0.0016 'International Tables Vol C Tables 4.2.6.8 and 6.1.1.4'
H H 0.0000 0.0000 'International Tables Vol C Tables 4.2.6.8 and 6.1.1.4'
O O 0.0106 0.0060 'International Tables Vol C Tables 4.2.6.8 and 6.1.1.4'
P P 0.1023 0.0942 'International Tables Vol C Tables 4.2.6.8 and 6.1.1.4'
Nd Nd -0.1943 3.0179 'International Tables Vol C Tables 4.2.6.8 and 6.1.1.4'
Na Na 0.0362 0.0249 'International Tables Vol C Tables 4.2.6.8 and 6.1.1.4'

loop_
_geom_angle_atom_site_label_1
_geom_angle_atom_site_label_2
_geom_angle_atom_site_label_3
_geom_angle
_geom_angle_site_symmetry_1
_geom_angle_site_symmetry_3
_geom_angle_publ_flag
O2 Nd1 O2 90.78(16) 3_645 5_665 ?
O2 Nd1 O3 147.53(9) 3_645 6_556 ?
O2 Nd1 O3 89.35(10) 5_665 6_556 ?
O2 Nd1 O3 89.35(10) 3_645 4_455 ?
O2 Nd1 O3 147.53(9) 5_665 4_455 ?
O3 Nd1 O3 73.82(12) 6_556 4_455 ?
O2 Nd1 O1 138.41(9) 3_645 . ?
O2 Nd1 O1 83.19(10) 5_665 . ?
O3 Nd1 O1 73.77(8) 6_556 . ?
O3 Nd1 O1 116.84(9) 4_455 . ?
O2 Nd1 O1 83.19(10) 3_645 7_565 ?
O2 Nd1 O1 138.41(9) 5_665 7_565 ?
O3 Nd1 O1 116.84(9) 6_556 7_565 ?
O3 Nd1 O1 73.77(8) 4_455 7_565 ?
O1 Nd1 O1 74.98(14) . 7_565 ?
O2 Nd1 O1W 70.34(17) 3_645 . ?
O2 Nd1 O1W 79.98(17) 5_665 . ?
O3 Nd1 O1W 77.73(16) 6_556 . ?
O3 Nd1 O1W 69.54(15) 4_455 . ?
O1 Nd1 O1W 146.91(19) . . ?
O1 Nd1 O1W 134.3(2) 7_565 . ?
O2 Nd1 O1W 79.98(17) 3_645 7_565 ?
O2 Nd1 O1W 70.34(17) 5_665 7_565 ?
O3 Nd1 O1W 69.54(15) 6_556 7_565 ?
O3 Nd1 O1W 77.73(16) 4_455 7_565 ?
O1 Nd1 O1W 134.3(2) . 7_565 ?
O1 Nd1 O1W 146.91(19) 7_565 7_565 ?
O1W Nd1 O1W 13.1(4) . 7_565 ?
O2 Nd1 O4 71.79(9) 3_645 . ?
O2 Nd1 O4 71.79(9) 5_665 . ?
O3 Nd1 O4 138.11(6) 6_556 . ?
O3 Nd1 O4 138.11(6) 4_455 . ?
O1 Nd1 O4 67.23(8) . . ?
O1 Nd1 O4 67.23(8) 7_565 . ?
O1W Nd1 O4 131.79(13) . . ?
O1W Nd1 O4 131.79(13) 7_565 . ?
O2 Nd1 Na2 162.43(13) 3_645 . ?
O2 Nd1 Na2 72.26(14) 5_665 . ?
O3 Nd1 Na2 40.30(11) 6_556 . ?
O3 Nd1 Na2 107.37(12) 4_455 . ?
O1 Nd1 Na2 37.31(11) . . ?
O1 Nd1 Na2 106.27(13) 7_565 . ?
O1W Nd1 Na2 109.9(2) . . ?
O1W Nd1 Na2 98.0(2) 7_565 . ?
O4 Nd1 Na2 97.82(10) . . ?
O2 Nd1 Na2 72.26(14) 3_645 7_565 ?
O2 Nd1 Na2 162.43(13) 5_665 7_565 ?
O3 Nd1 Na2 107.37(12) 6_556 7_565 ?
O3 Nd1 Na2 40.30(11) 4_455 7_565 ?
O1 Nd1 Na2 106.27(13) . 7_565 ?
O1 Nd1 Na2 37.31(11) 7_565 7_565 ?
O1W Nd1 Na2 98.0(2) . 7_565 ?
O1W Nd1 Na2 109.9(2) 7_565 7_565 ?
O4 Nd1 Na2 97.82(10) . 7_565 ?
Na2 Nd1 Na2 124.2(2) . 7_565 ?
O2 Nd1 Na1 172.45(12) 3_645 . ?
O2 Nd1 Na1 82.21(12) 5_665 . ?
O3 Nd1 Na1 35.86(9) 6_556 . ?
O3 Nd1 Na1 98.06(11) 4_455 . ?
O1 Nd1 Na1 38.16(9) . . ?
O1 Nd1 Na1 100.20(10) 7_565 . ?
O1W Nd1 Na1 110.87(18) . . ?
O1W Nd1 Na1 100.12(18) 7_565 . ?
O4 Nd1 Na1 103.17(9) . . ?
Na2 Nd1 Na1 10.11(13) . . ?
Na2 Nd1 Na1 114.48(15) 7_565 . ?
O2 P1 O1 112.93(17) . . ?
O2 P1 O3 110.93(16) . . ?
O1 P1 O3 112.22(15) . . ?
O2 P1 C1 107.33(17) . . ?
O1 P1 C1 104.63(17) . . ?
O3 P1 C1 108.38(17) . . ?
O2 P1 Na1 61.44(14) . 6_656 ?
O1 P1 Na1 137.74(15) . 6_656 ?
O3 P1 Na1 49.86(13) . 6_656 ?
C1 P1 Na1 117.16(17) . 6_656 ?
O2 P1 Na2 73.10(16) . 6_656 ?
O1 P1 Na2 126.57(16) . 6_656 ?
O3 P1 Na2 38.01(14) . 6_656 ?
C1 P1 Na2 124.80(18) . 6_656 ?
Na1 P1 Na2 14.86(11) 6_656 6_656 ?
O2 P1 Na2 89.46(16) . . ?
O1 P1 Na2 30.94(14) . . ?
O3 P1 Na2 105.34(17) . . ?
C1 P1 Na2 133.15(18) . . ?
Na1 P1 Na2 109.35(13) 6_656 . ?
Na2 P1 Na2 101.76(12) 6_656 . ?
P1 O1 Na2 128.6(2) . . ?
P1 O1 Nd1 125.06(14) . . ?
Na2 O1 Nd1 100.58(18) . . ?
P1 O1 Na1 127.07(19) . . ?
Na2 O1 Na1 17.3(2) . . ?
Nd1 O1 Na1 107.25(15) . . ?
P1 O2 Nd1 161.24(19) . 5_665 ?
P1 O2 Na1 91.41(16) . 6_656 ?
Nd1 O2 Na1 107.09(15) 5_665 6_656 ?
P1 O3 Na2 118.6(2) . 6_656 ?
P1 O3 Nd1 142.62(15) . 6_656 ?
Na2 O3 Nd1 98.49(17) 6_656 6_656 ?
P1 O3 Na1 103.70(16) . 6_656 ?
Na2 O3 Na1 19.24(17) 6_656 6_656 ?
Nd1 O3 Na1 111.42(14) 6_656 6_656 ?
C1 O4 Na2 111.6(3) . 3_645 ?
C1 O4 Na2 111.6(3) . 5_665 ?
Na2 O4 Na2 54.4(3) 3_645 5_665 ?
C1 O4 Nd1 107.3(2) . . ?
Na2 O4 Nd1 131.51(17) 3_645 . ?
Na2 O4 Nd1 131.51(17) 5_665 . ?
O4 C1 C2 109.3(4) . . ?
O4 C1 P1 105.37(19) . . ?
C2 C1 P1 112.25(19) . . ?
O4 C1 P1 105.37(19) . 7_565 ?
C2 C1 P1 112.25(19) . 7_565 ?
P1 C1 P1 111.8(2) . 7_565 ?
C1 C2 H2A 109.5 . . ?
C1 C2 H2B 109.5 . . ?
H2A C2 H2B 109.5 . . ?
C1 C2 H2C 109.5 . . ?
H2A C2 H2C 109.5 . . ?
H2B C2 H2C 109.5 . . ?
O1W O1W Nd1 83.45(19) 7_565 . ?
O1W O1W Na1 107.4(2) 7_565 8_655 ?
Nd1 O1W Na1 109.3(2) . 8_655 ?
O1W O1W Na1 61.5(2) 7_565 2_564 ?
Nd1 O1W Na1 102.6(2) . 2_564 ?
Na1 O1W Na1 45.9(3) 8_655 2_564 ?
O1W O1W H1A 121(5) 7_565 . ?
Nd1 O1W H1A 114(5) . . ?
Na1 O1W H1A 117(4) 8_655 . ?
Na1 O1W H1A 143(5) 2_564 . ?
O1W O1W H1B 105(4) 7_565 . ?
Nd1 O1W H1B 110(5) . . ?
Na1 O1W H1B 2(5) 8_655 . ?
Na1 O1W H1B 44(4) 2_564 . ?
H1A O1W H1B 118.0(19) . . ?
O2W O2W Na1 143(6) 5 8_655 ?
O2W O2W Na1 25(4) 5 4_455 ?
Na1 O2W Na1 168.9(17) 8_655 4_455 ?
O2W O2W Na2 137(5) 5 8_655 ?
Na1 O2W Na2 11.9(4) 8_655 8_655 ?
Na1 O2W Na2 160.3(15) 4_455 8_655 ?
Na2 Na1 O2W 142.9(13) . 8_666 ?
Na2 Na1 Na1 95.9(6) . 7_575 ?
O2W Na1 Na1 120.1(10) 8_666 7_575 ?
Na2 Na1 Na2 75.0(7) . 7_575 ?
O2W Na1 Na2 140.6(10) 8_666 7_575 ?
Na1 Na1 Na2 20.88(15) 7_575 7_575 ?
Na2 Na1 O2W 136.7(10) . 4 ?
O2W Na1 O2W 11.1(17) 8_666 4 ?
Na1 Na1 O2W 121.8(7) 7_575 4 ?
Na2 Na1 O2W 140.5(7) 7_575 4 ?
Na2 Na1 O3 64.1(6) . 6_556 ?
O2W Na1 O3 92.7(9) 8_666 6_556 ?
Na1 Na1 O3 134.72(13) 7_575 6_556 ?
Na2 Na1 O3 121.8(2) 7_575 6_556 ?
O2W Na1 O3 96.6(6) 4 6_556 ?
Na2 Na1 O1W 159.1(6) . 8_666 ?
O2W Na1 O1W 54.3(11) 8_666 8_666 ?
Na1 Na1 O1W 72.6(2) 7_575 8_666 ?
Na2 Na1 O1W 92.5(3) 7_575 8_666 ?
O2W Na1 O1W 62.5(8) 4 8_666 ?
O3 Na1 O1W 111.4(3) 6_556 8_666 ?
Na2 Na1 O1 50.1(5) . . ?
O2W Na1 O1 95.2(11) 8_666 . ?
Na1 Na1 O1 131.62(16) 7_575 . ?
Na2 Na1 O1 114.5(2) 7_575 . ?
O2W Na1 O1 87.2(8) 4 . ?
O3 Na1 O1 67.10(15) 6_556 . ?
O1W Na1 O1 149.5(3) 8_666 . ?
Na2 Na1 O1W 151.8(7) . 2_565 ?
O2W Na1 O1W 64.2(11) 8_666 2_565 ?
Na1 Na1 O1W 61.5(2) 7_575 2_565 ?
Na2 Na1 O1W 81.5(2) 7_575 2_565 ?
O2W Na1 O1W 71.4(8) 4 2_565 ?
O3 Na1 O1W 118.5(2) 6_556 2_565 ?
O1W Na1 O1W 11.1(3) 8_666 2_565 ?
O1 Na1 O1W 158.1(2) . 2_565 ?
Na2 Na1 O2 106.5(6) . 6_556 ?
O2W Na1 O2 76.8(9) 8_666 6_556 ?
Na1 Na1 O2 101.51(13) 7_575 6_556 ?
Na2 Na1 O2 107.2(2) 7_575 6_556 ?
O2W Na1 O2 87.4(7) 4 6_556 ?
O3 Na1 O2 53.47(14) 6_556 6_556 ?
O1W Na1 O2 60.61(17) 8_666 6_556 ?
O1 Na1 O2 119.1(2) . 6_556 ?
O1W Na1 O2 65.69(16) 2_565 6_556 ?
Na2 Na1 P1 85.9(6) . 6_556 ?
O2W Na1 P1 82.4(8) 8_666 6_556 ?
Na1 Na1 P1 122.07(10) 7_575 6_556 ?
Na2 Na1 P1 119.3(2) 7_575 6_556 ?
O2W Na1 P1 90.4(6) 4 6_556 ?
O3 Na1 P1 26.45(8) 6_556 6_556 ?
O1W Na1 P1 85.7(2) 8_666 6_556 ?
O1 Na1 P1 92.35(18) . 6_556 ?
O1W Na1 P1 92.19(19) 2_565 6_556 ?
O2 Na1 P1 27.16(8) 6_556 6_556 ?
Na2 Na1 Nd1 47.1(6) . . ?
O2W Na1 Nd1 97.6(10) 8_666 . ?
Na1 Na1 Nd1 142.33(8) 7_575 . ?
Na2 Na1 Nd1 121.67(18) 7_575 . ?
O2W Na1 Nd1 95.2(7) 4 . ?
O3 Na1 Nd1 32.72(8) 6_556 . ?
O1W Na1 Nd1 138.8(3) 8_666 . ?
O1 Na1 Nd1 34.60(9) . . ?
O1W Na1 Nd1 148.5(3) 2_565 . ?
O2 Na1 Nd1 85.90(15) 6_556 . ?
P1 Na1 Nd1 58.75(9) 6_556 . ?
Na1 Na2 O1 112.6(7) . . ?
Na1 Na2 Na2 84.1(6) . 7_575 ?
O1 Na2 Na2 139.44(16) . 7_575 ?
Na1 Na2 O3 96.7(7) . 6_556 ?
O1 Na2 O3 79.1(2) . 6_556 ?
Na2 Na2 O3 137.68(15) 7_575 6_556 ?
Na1 Na2 Na1 63.2(6) . 7_575 ?
O1 Na2 Na1 145.0(3) . 7_575 ?
Na2 Na2 Na1 20.88(15) 7_575 7_575 ?
O3 Na2 Na1 134.8(3) 6_556 7_575 ?
Na1 Na2 O2W 25.2(9) . 8_666 ?
O1 Na2 O2W 89.4(8) . 8_666 ?
Na2 Na2 O2W 108.6(7) 7_575 8_666 ?
O3 Na2 O2W 82.5(6) 6_556 8_666 ?
Na1 Na2 O2W 87.8(7) 7_575 8_666 ?
Na1 Na2 O4 143.3(7) . 5_665 ?
O1 Na2 O4 86.6(2) . 5_665 ?
Na2 Na2 O4 62.81(14) 7_575 5_665 ?
O3 Na2 O4 118.2(3) 6_556 5_665 ?
Na1 Na2 O4 82.94(19) 7_575 5_665 ?
O2W Na2 O4 157.6(6) 8_666 5_665 ?
Na1 Na2 P1 79.2(6) . 6_556 ?
O1 Na2 P1 100.0(2) . 6_556 ?
Na2 Na2 P1 119.76(10) 7_575 6_556 ?
O3 Na2 P1 23.34(9) 6_556 6_556 ?
Na1 Na2 P1 112.2(2) 7_575 6_556 ?
O2W Na2 P1 72.5(6) 8_666 6_556 ?
O4 Na2 P1 129.9(3) 5_665 6_556 ?
Na1 Na2 P1 111.7(6) . . ?
O1 Na2 P1 20.49(9) . . ?
Na2 Na2 P1 119.56(10) 7_575 . ?
O3 Na2 P1 99.52(19) 6_556 . ?
Na1 Na2 P1 125.1(3) 7_575 . ?
O2W Na2 P1 93.7(7) 8_666 . ?
O4 Na2 P1 75.39(16) 5_665 . ?
P1 Na2 P1 120.43(17) 6_556 . ?
Na1 Na2 Nd1 122.8(7) . . ?
O1 Na2 Nd1 42.11(12) . . ?
Na2 Na2 Nd1 152.08(11) 7_575 . ?
O3 Na2 Nd1 41.22(11) 6_556 . ?
Na1 Na2 Nd1 170.7(3) 7_575 . ?
O2W Na2 Nd1 99.0(7) 8_666 . ?
O4 Na2 Nd1 92.7(2) 5_665 . ?
P1 Na2 Nd1 64.51(10) 6_556 . ?
P1 Na2 Nd1 61.02(10) . . ?

loop_
_geom_bond_atom_site_label_1
_geom_bond_atom_site_label_2
_geom_bond_distance
_geom_bond_site_symmetry_2
_geom_bond_publ_flag
Nd1 O2 2.341(3) 3_645 ?
Nd1 O2 2.341(3) 5_665 ?
Nd1 O3 2.409(2) 6_556 ?
Nd1 O3 2.409(2) 4_455 ?
Nd1 O1 2.467(2) . ?
Nd1 O1 2.467(2) 7_565 ?
Nd1 O1W 2.546(5) . ?
Nd1 O1W 2.546(5) 7_565 ?
Nd1 O4 2.696(3) . ?
Nd1 Na2 3.616(6) . ?
Nd1 Na2 3.616(6) 7_565 ?
Nd1 Na1 4.149(6) . ?
P1 O2 1.515(3) . ?
P1 O1 1.518(2) . ?
P1 O3 1.521(2) . ?
P1 C1 1.838(3) . ?
P1 Na1 3.319(6) 6_656 ?
P1 Na2 3.370(6) 6_656 ?
P1 Na2 3.391(6) . ?
O1 Na2 2.230(6) . ?
O1 Na1 2.684(6) . ?
O2 Nd1 2.341(3) 5_665 ?
O2 Na1 2.916(6) 6_656 ?
O3 Na2 2.365(6) 6_656 ?
O3 Nd1 2.409(2) 6_656 ?
O3 Na1 2.611(7) 6_656 ?
O4 C1 1.466(5) . ?
O4 Na2 2.569(7) 3_645 ?
O4 Na2 2.569(7) 5_665 ?
C1 C2 1.529(7) . ?
C1 P1 1.838(3) 7_565 ?
C2 H2A 0.9800 . ?
C2 H2B 0.9800 . ?
C2 H2C 0.9800 . ?
O1W O1W 0.581(17) 7_565 ?
O1W Na1 2.655(7) 8_655 ?
O1W Na1 2.883(7) 2_564 ?
O1W H1A 0.949(10) . ?
O1W H1B 0.951(10) . ?
O2W O2W 0.80(3) 5 ?
O2W Na1 1.786(19) 8_655 ?
O2W Na1 2.476(17) 4_455 ?
O2W Na2 2.53(2) 8_655 ?
Na1 Na2 0.866(6) . ?
Na1 O2W 1.786(19) 8_666 ?
Na1 Na1 2.170(13) 7_575 ?
Na1 Na2 2.418(8) 7_575 ?
Na1 O2W 2.476(17) 4 ?
Na1 O3 2.611(6) 6_556 ?
Na1 O1W 2.655(7) 8_666 ?
Na1 O1W 2.883(7) 2_565 ?
Na1 O2 2.916(6) 6_556 ?
Na1 P1 3.319(6) 6_556 ?
Na2 Na2 2.348(11) 7_575 ?
Na2 O3 2.365(6) 6_556 ?
Na2 Na1 2.418(8) 7_575 ?
Na2 O2W 2.53(2) 8_666 ?
Na2 O4 2.569(7) 5_665 ?
Na2 P1 3.370(6) 6_556 ?

loop_
_geom_hbond_atom_site_label_D
_geom_hbond_atom_site_label_H
_geom_hbond_atom_site_label_A
_geom_hbond_distance_DH
_geom_hbond_distance_HA
_geom_hbond_distance_DA
_geom_hbond_angle_DHA
_geom_hbond_site_symmetry_A
O1W H1A O1 0.949(10) 2.02(2) 2.929(6) 161(6) 4_455

loop_
_geom_torsion_atom_site_label_1
_geom_torsion_atom_site_label_2
_geom_torsion_atom_site_label_3
_geom_torsion_atom_site_label_4
_geom_torsion
_geom_torsion_site_symmetry_1
_geom_torsion_site_symmetry_2
_geom_torsion_site_symmetry_3
_geom_torsion_site_symmetry_4
_geom_torsion_publ_flag
O2 P1 O1 Na2 -43.5(3) . . . . ?
O3 P1 O1 Na2 82.8(3) . . . . ?
C1 P1 O1 Na2 -159.9(3) . . . . ?
Na1 P1 O1 Na2 28.7(4) 6_656 . . . ?
Na2 P1 O1 Na2 42.0(4) 6_656 . . . ?
O2 P1 O1 Nd1 104.3(2) . . . . ?
O3 P1 O1 Nd1 -129.39(17) . . . . ?
C1 P1 O1 Nd1 -12.1(2) . . . . ?
Na1 P1 O1 Nd1 176.47(14) 6_656 . . . ?
Na2 P1 O1 Nd1 -170.23(15) 6_656 . . . ?
Na2 P1 O1 Nd1 147.8(4) . . . . ?
O2 P1 O1 Na1 -65.4(3) . . . . ?
O3 P1 O1 Na1 60.9(3) . . . . ?
C1 P1 O1 Na1 178.2(2) . . . . ?
Na1 P1 O1 Na1 6.7(3) 6_656 . . . ?
Na2 P1 O1 Na1 20.0(3) 6_656 . . . ?
Na2 P1 O1 Na1 -21.9(3) . . . . ?
O2 Nd1 O1 P1 -1.9(3) 3_645 . . . ?
O2 Nd1 O1 P1 -85.4(2) 5_665 . . . ?
O3 Nd1 O1 P1 -176.7(2) 6_556 . . . ?
O3 Nd1 O1 P1 121.50(19) 4_455 . . . ?
O1 Nd1 O1 P1 58.9(2) 7_565 . . . ?
O1W Nd1 O1 P1 -145.1(2) . . . . ?
O1W Nd1 O1 P1 -139.2(2) 7_565 . . . ?
O4 Nd1 O1 P1 -12.32(17) . . . . ?
Na2 Nd1 O1 P1 -154.9(3) . . . . ?
Na2 Nd1 O1 P1 79.5(2) 7_565 . . . ?
Na1 Nd1 O1 P1 -171.4(3) . . . . ?
O2 Nd1 O1 Na2 153.0(2) 3_645 . . . ?
O2 Nd1 O1 Na2 69.5(2) 5_665 . . . ?
O3 Nd1 O1 Na2 -21.8(2) 6_556 . . . ?
O3 Nd1 O1 Na2 -83.6(2) 4_455 . . . ?
O1 Nd1 O1 Na2 -146.17(19) 7_565 . . . ?
O1W Nd1 O1 Na2 9.8(3) . . . . ?
O1W Nd1 O1 Na2 15.7(3) 7_565 . . . ?
O4 Nd1 O1 Na2 142.6(2) . . . . ?
Na2 Nd1 O1 Na2 -125.6(3) 7_565 . . . ?
Na1 Nd1 O1 Na2 -16.5(2) . . . . ?
O2 Nd1 O1 Na1 169.49(18) 3_645 . . . ?
O2 Nd1 O1 Na1 86.04(18) 5_665 . . . ?
O3 Nd1 O1 Na1 -5.27(16) 6_556 . . . ?
O3 Nd1 O1 Na1 -67.07(18) 4_455 . . . ?
O1 Nd1 O1 Na1 -129.67(15) 7_565 . . . ?
O1W Nd1 O1 Na1 26.3(3) . . . . ?
O1W Nd1 O1 Na1 32.2(2) 7_565 . . . ?
O4 Nd1 O1 Na1 159.11(18) . . . . ?
Na2 Nd1 O1 Na1 16.5(2) . . . . ?
Na2 Nd1 O1 Na1 -109.1(2) 7_565 . . . ?
O1 P1 O2 Nd1 -37.3(6) . . . 5_665 ?
O3 P1 O2 Nd1 -164.3(6) . . . 5_665 ?
C1 P1 O2 Nd1 77.4(6) . . . 5_665 ?
Na1 P1 O2 Nd1 -170.6(7) 6_656 . . 5_665 ?
Na2 P1 O2 Nd1 -160.5(6) 6_656 . . 5_665 ?
Na2 P1 O2 Nd1 -58.1(6) . . . 5_665 ?
O1 P1 O2 Na1 133.21(16) . . . 6_656 ?
O3 P1 O2 Na1 6.24(19) . . . 6_656 ?
C1 P1 O2 Na1 -112.0(2) . . . 6_656 ?
Na2 P1 O2 Na1 10.01(16) 6_656 . . 6_656 ?
Na2 P1 O2 Na1 112.48(15) . . . 6_656 ?
O2 P1 O3 Na2 5.9(3) . . . 6_656 ?
O1 P1 O3 Na2 -121.5(3) . . . 6_656 ?
C1 P1 O3 Na2 123.5(3) . . . 6_656 ?
Na1 P1 O3 Na2 13.0(2) 6_656 . . 6_656 ?
Na2 P1 O3 Na2 -89.6(3) . . . 6_656 ?
O2 P1 O3 Nd1 -166.9(2) . . . 6_656 ?
O1 P1 O3 Nd1 65.7(3) . . . 6_656 ?
C1 P1 O3 Nd1 -49.3(3) . . . 6_656 ?
Na1 P1 O3 Nd1 -159.8(3) 6_656 . . 6_656 ?
Na2 P1 O3 Nd1 -172.8(4) 6_656 . . 6_656 ?
Na2 P1 O3 Nd1 97.6(3) . . . 6_656 ?
O2 P1 O3 Na1 -7.2(2) . . . 6_656 ?
O1 P1 O3 Na1 -134.53(19) . . . 6_656 ?
C1 P1 O3 Na1 110.4(2) . . . 6_656 ?
Na2 P1 O3 Na1 -13.0(2) 6_656 . . 6_656 ?
Na2 P1 O3 Na1 -102.59(17) . . . 6_656 ?
O2 Nd1 O4 C1 -131.46(8) 3_645 . . . ?
O2 Nd1 O4 C1 131.46(8) 5_665 . . . ?
O3 Nd1 O4 C1 64.09(12) 6_556 . . . ?
O3 Nd1 O4 C1 -64.09(12) 4_455 . . . ?
O1 Nd1 O4 C1 41.30(8) . . . . ?
O1 Nd1 O4 C1 -41.30(8) 7_565 . . . ?
O1W Nd1 O4 C1 -171.2(3) . . . . ?
O1W Nd1 O4 C1 171.2(3) 7_565 . . . ?
Na2 Nd1 O4 C1 63.11(12) . . . . ?
Na2 Nd1 O4 C1 -63.11(11) 7_565 . . . ?
Na1 Nd1 O4 C1 54.38(8) . . . . ?
O2 Nd1 O4 Na2 10.9(2) 3_645 . . 3_645 ?
O2 Nd1 O4 Na2 -86.1(2) 5_665 . . 3_645 ?
O3 Nd1 O4 Na2 -153.5(2) 6_556 . . 3_645 ?
O3 Nd1 O4 Na2 78.3(3) 4_455 . . 3_645 ?
O1 Nd1 O4 Na2 -176.3(2) . . . 3_645 ?
O1 Nd1 O4 Na2 101.1(2) 7_565 . . 3_645 ?
O1W Nd1 O4 Na2 -28.8(3) . . . 3_645 ?
O1W Nd1 O4 Na2 -46.4(3) 7_565 . . 3_645 ?
Na2 Nd1 O4 Na2 -154.5(2) . . . 3_645 ?
Na2 Nd1 O4 Na2 79.3(3) 7_565 . . 3_645 ?
Na1 Nd1 O4 Na2 -163.2(2) . . . 3_645 ?
O2 Nd1 O4 Na2 86.1(2) 3_645 . . 5_665 ?
O2 Nd1 O4 Na2 -10.9(2) 5_665 . . 5_665 ?
O3 Nd1 O4 Na2 -78.3(3) 6_556 . . 5_665 ?
O3 Nd1 O4 Na2 153.5(2) 4_455 . . 5_665 ?
O1 Nd1 O4 Na2 -101.1(2) . . . 5_665 ?
O1 Nd1 O4 Na2 176.3(2) 7_565 . . 5_665 ?
O1W Nd1 O4 Na2 46.4(3) . . . 5_665 ?
O1W Nd1 O4 Na2 28.8(3) 7_565 . . 5_665 ?
Na2 Nd1 O4 Na2 -79.3(3) . . . 5_665 ?
Na2 Nd1 O4 Na2 154.5(2) 7_565 . . 5_665 ?
Na1 Nd1 O4 Na2 -88.0(2) . . . 5_665 ?
Na2 O4 C1 C2 29.45(16) 3_645 . . . ?
Na2 O4 C1 C2 -29.45(16) 5_665 . . . ?
Nd1 O4 C1 C2 180.0 . . . . ?
Na2 O4 C1 P1 150.2(2) 3_645 . . . ?
Na2 O4 C1 P1 91.4(3) 5_665 . . . ?
Nd1 O4 C1 P1 -59.20(18) . . . . ?
Na2 O4 C1 P1 -91.4(3) 3_645 . . 7_565 ?
Na2 O4 C1 P1 -150.2(2) 5_665 . . 7_565 ?
Nd1 O4 C1 P1 59.20(18) . . . 7_565 ?
O2 P1 C1 O4 -71.9(3) . . . . ?
O1 P1 C1 O4 48.3(3) . . . . ?
O3 P1 C1 O4 168.2(2) . . . . ?
Na1 P1 C1 O4 -138.2(2) 6_656 . . . ?
Na2 P1 C1 O4 -153.1(2) 6_656 . . . ?
Na2 P1 C1 O4 34.3(4) . . . . ?
O2 P1 C1 C2 46.9(3) . . . . ?
O1 P1 C1 C2 167.1(3) . . . . ?
O3 P1 C1 C2 -73.0(3) . . . . ?
Na1 P1 C1 C2 -19.3(4) 6_656 . . . ?
Na2 P1 C1 C2 -34.2(4) 6_656 . . . ?
Na2 P1 C1 C2 153.1(3) . . . . ?
O2 P1 C1 P1 174.1(2) . . . 7_565 ?
O1 P1 C1 P1 -65.7(3) . . . 7_565 ?
O3 P1 C1 P1 54.2(3) . . . 7_565 ?
Na1 P1 C1 P1 107.9(2) 6_656 . . 7_565 ?
Na2 P1 C1 P1 93.0(3) 6_656 . . 7_565 ?
Na2 P1 C1 P1 -79.7(3) . . . 7_565 ?
O2 Nd1 O1W O1W -136.04(10) 3_645 . . 7_565 ?
O2 Nd1 O1W O1W -41.59(9) 5_665 . . 7_565 ?
O3 Nd1 O1W O1W 49.94(7) 6_556 . . 7_565 ?
O3 Nd1 O1W O1W 127.04(9) 4_455 . . 7_565 ?
O1 Nd1 O1W O1W 19.0(2) . . . 7_565 ?
O1 Nd1 O1W O1W 165.63(15) 7_565 . . 7_565 ?
O4 Nd1 O1W O1W -95.89(17) . . . 7_565 ?
Na2 Nd1 O1W O1W 25.27(12) . . . 7_565 ?
Na2 Nd1 O1W O1W 156.08(11) 7_565 . . 7_565 ?
Na1 Nd1 O1W O1W 36.01(10) . . . 7_565 ?
O2 Nd1 O1W Na1 -29.9(3) 3_645 . . 8_655 ?
O2 Nd1 O1W Na1 64.6(3) 5_665 . . 8_655 ?
O3 Nd1 O1W Na1 156.1(3) 6_556 . . 8_655 ?
O3 Nd1 O1W Na1 -126.8(3) 4_455 . . 8_655 ?
O1 Nd1 O1W Na1 125.2(3) . . . 8_655 ?
O1 Nd1 O1W Na1 -88.2(3) 7_565 . . 8_655 ?
O1W Nd1 O1W Na1 106.2(3) 7_565 . . 8_655 ?
O4 Nd1 O1W Na1 10.3(4) . . . 8_655 ?
Na2 Nd1 O1W Na1 131.5(3) . . . 8_655 ?
Na2 Nd1 O1W Na1 -97.7(3) 7_565 . . 8_655 ?
Na1 Nd1 O1W Na1 142.2(3) . . . 8_655 ?
O2 Nd1 O1W Na1 -77.2(2) 3_645 . . 2_564 ?
O2 Nd1 O1W Na1 17.2(2) 5_665 . . 2_564 ?
O3 Nd1 O1W Na1 108.7(3) 6_556 . . 2_564 ?
O3 Nd1 O1W Na1 -174.1(3) 4_455 . . 2_564 ?
O1 Nd1 O1W Na1 77.8(3) . . . 2_564 ?
O1 Nd1 O1W Na1 -135.6(2) 7_565 . . 2_564 ?
O1W Nd1 O1W Na1 58.8(2) 7_565 . . 2_564 ?
O4 Nd1 O1W Na1 -37.1(4) . . . 2_564 ?
Na2 Nd1 O1W Na1 84.1(2) . . . 2_564 ?
Na2 Nd1 O1W Na1 -145.1(2) 7_565 . . 2_564 ?
Na1 Nd1 O1W Na1 94.83(18) . . . 2_564 ?
P1 O1 Na1 Na2 101.6(7) . . . . ?
Nd1 O1 Na1 Na2 -69.6(7) . . . . ?
P1 O1 Na1 O2W -93.0(9) . . . 8_666 ?
Na2 O1 Na1 O2W 165.3(12) . . . 8_666 ?
Nd1 O1 Na1 O2W 95.7(8) . . . 8_666 ?
P1 O1 Na1 Na1 46.0(3) . . . 7_575 ?
Na2 O1 Na1 Na1 -55.6(7) . . . 7_575 ?
Nd1 O1 Na1 Na1 -125.21(11) . . . 7_575 ?
P1 O1 Na1 Na2 60.4(3) . . . 7_575 ?
Na2 O1 Na1 Na2 -41.2(6) . . . 7_575 ?
Nd1 O1 Na1 Na2 -110.8(3) . . . 7_575 ?
P1 O1 Na1 O2W -85.4(7) . . . 4 ?
Na2 O1 Na1 O2W 173.0(10) . . . 4 ?
Nd1 O1 Na1 O2W 103.4(6) . . . 4 ?
P1 O1 Na1 O3 176.3(2) . . . 6_556 ?
Na2 O1 Na1 O3 74.6(7) . . . 6_556 ?
Nd1 O1 Na1 O3 5.07(15) . . . 6_556 ?
P1 O1 Na1 O1W -90.1(6) . . . 8_666 ?
Na2 O1 Na1 O1W 168.2(12) . . . 8_666 ?
Nd1 O1 Na1 O1W 98.7(5) . . . 8_666 ?
P1 O1 Na1 O1W -73.9(9) . . . 2_565 ?
Na2 O1 Na1 O1W -175.5(14) . . . 2_565 ?
Nd1 O1 Na1 O1W 114.9(8) . . . 2_565 ?
P1 O1 Na1 O2 -170.8(2) . . . 6_556 ?
Na2 O1 Na1 O2 87.5(7) . . . 6_556 ?
Nd1 O1 Na1 O2 18.0(3) . . . 6_556 ?
P1 O1 Na1 P1 -175.65(19) . . . 6_556 ?
Na2 O1 Na1 P1 82.7(7) . . . 6_556 ?
Nd1 O1 Na1 P1 13.14(17) . . . 6_556 ?
P1 O1 Na1 Nd1 171.2(3) . . . . ?
Na2 O1 Na1 Nd1 69.6(7) . . . . ?
O2 Nd1 Na1 Na2 11.6(12) 3_645 . . . ?
O2 Nd1 Na1 Na2 -10.2(7) 5_665 . . . ?
O3 Nd1 Na1 Na2 -110.0(7) 6_556 . . . ?
O3 Nd1 Na1 Na2 -157.4(7) 4_455 . . . ?
O1 Nd1 Na1 Na2 78.7(7) . . . . ?
O1 Nd1 Na1 Na2 127.7(7) 7_565 . . . ?
O1W Nd1 Na1 Na2 -86.3(7) . . . . ?
O1W Nd1 Na1 Na2 -78.5(7) 7_565 . . . ?
O4 Nd1 Na1 Na2 58.9(7) . . . . ?
Na2 Nd1 Na1 Na2 164.0(8) 7_565 . . . ?
O2 Nd1 Na1 O2W -155.3(12) 3_645 . . 8_666 ?
O2 Nd1 Na1 O2W -177.1(10) 5_665 . . 8_666 ?
O3 Nd1 Na1 O2W 83.1(10) 6_556 . . 8_666 ?
O3 Nd1 Na1 O2W 35.7(10) 4_455 . . 8_666 ?
O1 Nd1 Na1 O2W -88.2(10) . . . 8_666 ?
O1 Nd1 Na1 O2W -39.2(10) 7_565 . . 8_666 ?
O1W Nd1 Na1 O2W 106.8(10) . . . 8_666 ?
O1W Nd1 Na1 O2W 114.5(10) 7_565 . . 8_666 ?
O4 Nd1 Na1 O2W -108.0(10) . . . 8_666 ?
Na2 Nd1 Na1 O2W -166.9(13) . . . 8_666 ?
Na2 Nd1 Na1 O2W -2.9(10) 7_565 . . 8_666 ?
O2 Nd1 Na1 Na1 25.0(8) 3_645 . . 7_575 ?
O2 Nd1 Na1 Na1 3.21(11) 5_665 . . 7_575 ?
O3 Nd1 Na1 Na1 -96.56(17) 6_556 . . 7_575 ?
O3 Nd1 Na1 Na1 -144.00(11) 4_455 . . 7_575 ?
O1 Nd1 Na1 Na1 92.09(19) . . . 7_575 ?
O1 Nd1 Na1 Na1 141.14(10) 7_565 . . 7_575 ?
O1W Nd1 Na1 Na1 -72.90(19) . . . 7_575 ?
O1W Nd1 Na1 Na1 -65.12(17) 7_565 . . 7_575 ?
O4 Nd1 Na1 Na1 72.36(11) . . . 7_575 ?
Na2 Nd1 Na1 Na1 13.4(6) . . . 7_575 ?
Na2 Nd1 Na1 Na1 177.43(12) 7_565 . . 7_575 ?
O2 Nd1 Na1 Na2 20.9(9) 3_645 . . 7_575 ?
O2 Nd1 Na1 Na2 -0.9(3) 5_665 . . 7_575 ?
O3 Nd1 Na1 Na2 -100.7(3) 6_556 . . 7_575 ?
O3 Nd1 Na1 Na2 -148.1(3) 4_455 . . 7_575 ?
O1 Nd1 Na1 Na2 88.0(3) . . . 7_575 ?
O1 Nd1 Na1 Na2 137.0(3) 7_565 . . 7_575 ?
O1W Nd1 Na1 Na2 -77.0(3) . . . 7_575 ?
O1W Nd1 Na1 Na2 -69.2(3) 7_565 . . 7_575 ?
O4 Nd1 Na1 Na2 68.3(3) . . . 7_575 ?
Na2 Nd1 Na1 Na2 9.3(5) . . . 7_575 ?
Na2 Nd1 Na1 Na2 173.3(3) 7_565 . . 7_575 ?
O2 Nd1 Na1 O2W -144.4(10) 3_645 . . 4 ?
O2 Nd1 Na1 O2W -166.2(7) 5_665 . . 4 ?
O3 Nd1 Na1 O2W 94.1(7) 6_556 . . 4 ?
O3 Nd1 Na1 O2W 46.6(7) 4_455 . . 4 ?
O1 Nd1 Na1 O2W -77.3(7) . . . 4 ?
O1 Nd1 Na1 O2W -28.2(7) 7_565 . . 4 ?
O1W Nd1 Na1 O2W 117.7(7) . . . 4 ?
O1W Nd1 Na1 O2W 125.5(7) 7_565 . . 4 ?
O4 Nd1 Na1 O2W -97.0(7) . . . 4 ?
Na2 Nd1 Na1 O2W -156.0(11) . . . 4 ?
Na2 Nd1 Na1 O2W 8.1(7) 7_565 . . 4 ?
O2 Nd1 Na1 O3 121.6(7) 3_645 . . 6_556 ?
O2 Nd1 Na1 O3 99.78(17) 5_665 . . 6_556 ?
O3 Nd1 Na1 O3 -47.44(16) 4_455 . . 6_556 ?
O1 Nd1 Na1 O3 -171.3(3) . . . 6_556 ?
O1 Nd1 Na1 O3 -122.29(16) 7_565 . . 6_556 ?
O1W Nd1 Na1 O3 23.7(2) . . . 6_556 ?
O1W Nd1 Na1 O3 31.4(2) 7_565 . . 6_556 ?
O4 Nd1 Na1 O3 168.92(15) . . . 6_556 ?
Na2 Nd1 Na1 O3 110.0(7) . . . 6_556 ?
Na2 Nd1 Na1 O3 -86.00(17) 7_565 . . 6_556 ?
O2 Nd1 Na1 O1W 162.5(7) 3_645 . . 8_666 ?
O2 Nd1 Na1 O1W 140.7(3) 5_665 . . 8_666 ?
O3 Nd1 Na1 O1W 41.0(3) 6_556 . . 8_666 ?
O3 Nd1 Na1 O1W -6.5(3) 4_455 . . 8_666 ?
O1 Nd1 Na1 O1W -130.4(4) . . . 8_666 ?
O1 Nd1 Na1 O1W -81.3(3) 7_565 . . 8_666 ?
O1W Nd1 Na1 O1W 64.6(3) . . . 8_666 ?
O1W Nd1 Na1 O1W 72.4(3) 7_565 . . 8_666 ?
O4 Nd1 Na1 O1W -150.1(3) . . . 8_666 ?
Na2 Nd1 Na1 O1W 151.0(9) . . . 8_666 ?
Na2 Nd1 Na1 O1W -45.0(3) 7_565 . . 8_666 ?
O2 Nd1 Na1 O1 -67.1(8) 3_645 . . . ?
O2 Nd1 Na1 O1 -88.88(17) 5_665 . . . ?
O3 Nd1 Na1 O1 171.3(3) 6_556 . . . ?
O3 Nd1 Na1 O1 123.91(16) 4_455 . . . ?
O1 Nd1 Na1 O1 49.05(17) 7_565 . . . ?
O1W Nd1 Na1 O1 -165.0(2) . . . . ?
O1W Nd1 Na1 O1 -157.2(2) 7_565 . . . ?
O4 Nd1 Na1 O1 -19.73(17) . . . . ?
Na2 Nd1 Na1 O1 -78.7(7) . . . . ?
Na2 Nd1 Na1 O1 85.34(19) 7_565 . . . ?
O2 Nd1 Na1 O1W 153.4(7) 3_645 . . 2_565 ?
O2 Nd1 Na1 O1W 131.6(4) 5_665 . . 2_565 ?
O3 Nd1 Na1 O1W 31.8(3) 6_556 . . 2_565 ?
O3 Nd1 Na1 O1W -15.6(4) 4_455 . . 2_565 ?
O1 Nd1 Na1 O1W -139.5(4) . . . 2_565 ?
O1 Nd1 Na1 O1W -90.5(4) 7_565 . . 2_565 ?
O1W Nd1 Na1 O1W 55.5(4) . . . 2_565 ?
O1W Nd1 Na1 O1W 63.3(3) 7_565 . . 2_565 ?
O4 Nd1 Na1 O1W -159.3(3) . . . 2_565 ?
Na2 Nd1 Na1 O1W 141.8(9) . . . 2_565 ?
Na2 Nd1 Na1 O1W -54.2(4) 7_565 . . 2_565 ?
O2 Nd1 Na1 O2 128.6(7) 3_645 . . 6_556 ?
O2 Nd1 Na1 O2 106.78(12) 5_665 . . 6_556 ?
O3 Nd1 Na1 O2 7.01(12) 6_556 . . 6_556 ?
O3 Nd1 Na1 O2 -40.43(14) 4_455 . . 6_556 ?
O1 Nd1 Na1 O2 -164.3(2) . . . 6_556 ?
O1 Nd1 Na1 O2 -115.28(13) 7_565 . . 6_556 ?
O1W Nd1 Na1 O2 30.7(2) . . . 6_556 ?
O1W Nd1 Na1 O2 38.46(19) 7_565 . . 6_556 ?
O4 Nd1 Na1 O2 175.93(12) . . . 6_556 ?
Na2 Nd1 Na1 O2 117.0(7) . . . 6_556 ?
Na2 Nd1 Na1 O2 -78.99(14) 7_565 . . 6_556 ?
O2 Nd1 Na1 P1 128.3(7) 3_645 . . 6_556 ?
O2 Nd1 Na1 P1 106.52(10) 5_665 . . 6_556 ?
O3 Nd1 Na1 P1 6.75(12) 6_556 . . 6_556 ?
O3 Nd1 Na1 P1 -40.69(10) 4_455 . . 6_556 ?
O1 Nd1 Na1 P1 -164.6(2) . . . 6_556 ?
O1 Nd1 Na1 P1 -115.54(8) 7_565 . . 6_556 ?
O1W Nd1 Na1 P1 30.41(18) . . . 6_556 ?
O1W Nd1 Na1 P1 38.20(16) 7_565 . . 6_556 ?
O4 Nd1 Na1 P1 175.67(8) . . . 6_556 ?
Na2 Nd1 Na1 P1 116.7(7) . . . 6_556 ?
Na2 Nd1 Na1 P1 -79.26(11) 7_565 . . 6_556 ?
O2W Na1 Na2 O1 -25(2) 8_666 . . . ?
Na1 Na1 Na2 O1 141.7(4) 7_575 . . . ?
Na2 Na1 Na2 O1 141.7(4) 7_575 . . . ?
O2W Na1 Na2 O1 -10.2(15) 4 . . . ?
O3 Na1 Na2 O1 -80.9(4) 6_556 . . . ?
O1W Na1 Na2 O1 -163.2(18) 8_666 . . . ?
O1W Na1 Na2 O1 176.5(11) 2_565 . . . ?
O2 Na1 Na2 O1 -114.5(4) 6_556 . . . ?
P1 Na1 Na2 O1 -96.5(4) 6_556 . . . ?
Nd1 Na1 Na2 O1 -46.5(4) . . . . ?
O2W Na1 Na2 Na2 -166.4(18) 8_666 . . 7_575 ?
Na1 Na1 Na2 Na2 0.000(1) 7_575 . . 7_575 ?
O2W Na1 Na2 Na2 -151.9(12) 4 . . 7_575 ?
O3 Na1 Na2 Na2 137.42(18) 6_556 . . 7_575 ?
O1W Na1 Na2 Na2 55(2) 8_666 . . 7_575 ?
O1 Na1 Na2 Na2 -141.7(4) . . . 7_575 ?
O1W Na1 Na2 Na2 34.8(14) 2_565 . . 7_575 ?
O2 Na1 Na2 Na2 103.9(3) 6_556 . . 7_575 ?
P1 Na1 Na2 Na2 121.85(9) 6_556 . . 7_575 ?
Nd1 Na1 Na2 Na2 171.8(4) . . . 7_575 ?
O2W Na1 Na2 O3 56.2(18) 8_666 . . 6_556 ?
Na1 Na1 Na2 O3 -137.42(18) 7_575 . . 6_556 ?
Na2 Na1 Na2 O3 -137.42(18) 7_575 . . 6_556 ?
O2W Na1 Na2 O3 70.7(13) 4 . . 6_556 ?
O1W Na1 Na2 O3 -82(2) 8_666 . . 6_556 ?
O1 Na1 Na2 O3 80.9(4) . . . 6_556 ?
O1W Na1 Na2 O3 -102.6(14) 2_565 . . 6_556 ?
O2 Na1 Na2 O3 -33.5(5) 6_556 . . 6_556 ?
P1 Na1 Na2 O3 -15.6(2) 6_556 . . 6_556 ?
Nd1 Na1 Na2 O3 34.4(3) . . . 6_556 ?
O2W Na1 Na2 Na1 -166.4(18) 8_666 . . 7_575 ?
Na2 Na1 Na2 Na1 0.000(2) 7_575 . . 7_575 ?
O2W Na1 Na2 Na1 -151.9(12) 4 . . 7_575 ?
O3 Na1 Na2 Na1 137.42(18) 6_556 . . 7_575 ?
O1W Na1 Na2 Na1 55(2) 8_666 . . 7_575 ?
O1 Na1 Na2 Na1 -141.7(4) . . . 7_575 ?
O1W Na1 Na2 Na1 34.8(14) 2_565 . . 7_575 ?
O2 Na1 Na2 Na1 103.9(3) 6_556 . . 7_575 ?
P1 Na1 Na2 Na1 121.85(9) 6_556 . . 7_575 ?
Nd1 Na1 Na2 Na1 171.8(4) . . . 7_575 ?
Na1 Na1 Na2 O2W 166.4(18) 7_575 . . 8_666 ?
Na2 Na1 Na2 O2W 166.4(18) 7_575 . . 8_666 ?
O2W Na1 Na2 O2W 14(2) 4 . . 8_666 ?
O3 Na1 Na2 O2W -56.2(18) 6_556 . . 8_666 ?
O1W Na1 Na2 O2W -138(3) 8_666 . . 8_666 ?
O1 Na1 Na2 O2W 25(2) . . . 8_666 ?
O1W Na1 Na2 O2W -159(3) 2_565 . . 8_666 ?
O2 Na1 Na2 O2W -89.7(18) 6_556 . . 8_666 ?
P1 Na1 Na2 O2W -71.8(17) 6_556 . . 8_666 ?
Nd1 Na1 Na2 O2W -22(2) . . . 8_666 ?
O2W Na1 Na2 O4 -141.5(17) 8_666 . . 5_665 ?
Na1 Na1 Na2 O4 24.9(10) 7_575 . . 5_665 ?
Na2 Na1 Na2 O4 24.9(10) 7_575 . . 5_665 ?
O2W Na1 Na2 O4 -127.0(13) 4 . . 5_665 ?
O3 Na1 Na2 O4 162.3(11) 6_556 . . 5_665 ?
O1W Na1 Na2 O4 80(2) 8_666 . . 5_665 ?
O1 Na1 Na2 O4 -116.8(11) . . . 5_665 ?
O1W Na1 Na2 O4 59.7(19) 2_565 . . 5_665 ?
O2 Na1 Na2 O4 128.8(8) 6_556 . . 5_665 ?
P1 Na1 Na2 O4 146.7(9) 6_556 . . 5_665 ?
Nd1 Na1 Na2 O4 -163.3(14) . . . 5_665 ?
O2W Na1 Na2 P1 71.8(17) 8_666 . . 6_556 ?
Na1 Na1 Na2 P1 -121.85(9) 7_575 . . 6_556 ?
Na2 Na1 Na2 P1 -121.85(9) 7_575 . . 6_556 ?
O2W Na1 Na2 P1 86.2(12) 4 . . 6_556 ?
O3 Na1 Na2 P1 15.6(2) 6_556 . . 6_556 ?
O1W Na1 Na2 P1 -67(2) 8_666 . . 6_556 ?
O1 Na1 Na2 P1 96.5(4) . . . 6_556 ?
O1W Na1 Na2 P1 -87.0(14) 2_565 . . 6_556 ?
O2 Na1 Na2 P1 -18.0(3) 6_556 . . 6_556 ?
Nd1 Na1 Na2 P1 49.9(5) . . . 6_556 ?
O2W Na1 Na2 P1 -46.9(19) 8_666 . . . ?
Na1 Na1 Na2 P1 119.5(3) 7_575 . . . ?
Na2 Na1 Na2 P1 119.5(3) 7_575 . . . ?
O2W Na1 Na2 P1 -32.4(14) 4 . . . ?
O3 Na1 Na2 P1 -103.1(4) 6_556 . . . ?
O1W Na1 Na2 P1 174.7(18) 8_666 . . . ?
O1 Na1 Na2 P1 -22.13(16) . . . . ?
O1W Na1 Na2 P1 154.3(11) 2_565 . . . ?
O2 Na1 Na2 P1 -136.6(2) 6_556 . . . ?
P1 Na1 Na2 P1 -118.6(3) 6_556 . . . ?
Nd1 Na1 Na2 P1 -68.7(5) . . . . ?
O2W Na1 Na2 Nd1 22(2) 8_666 . . . ?
Na1 Na1 Na2 Nd1 -171.8(4) 7_575 . . . ?
Na2 Na1 Na2 Nd1 -171.8(4) 7_575 . . . ?
O2W Na1 Na2 Nd1 36.3(15) 4 . . . ?
O3 Na1 Na2 Nd1 -34.4(3) 6_556 . . . ?
O1W Na1 Na2 Nd1 -117(2) 8_666 . . . ?
O1 Na1 Na2 Nd1 46.5(4) . . . . ?
O1W Na1 Na2 Nd1 -137.0(12) 2_565 . . . ?
O2 Na1 Na2 Nd1 -67.9(6) 6_556 . . . ?
P1 Na1 Na2 Nd1 -49.9(5) 6_556 . . . ?
P1 O1 Na2 Na1 -91.9(8) . . . . ?
Nd1 O1 Na2 Na1 114.4(7) . . . . ?
P1 O1 Na2 Na2 16.5(5) . . . 7_575 ?
Nd1 O1 Na2 Na2 -137.2(2) . . . 7_575 ?
Na1 O1 Na2 Na2 108.4(8) . . . 7_575 ?
P1 O1 Na2 O3 175.4(2) . . . 6_556 ?
Nd1 O1 Na2 O3 21.7(2) . . . 6_556 ?
Na1 O1 Na2 O3 -92.8(7) . . . 6_556 ?
P1 O1 Na2 Na1 -16.8(7) . . . 7_575 ?
Nd1 O1 Na2 Na1 -170.4(5) . . . 7_575 ?
Na1 O1 Na2 Na1 75.1(9) . . . 7_575 ?
P1 O1 Na2 O2W -102.2(6) . . . 8_666 ?
Nd1 O1 Na2 O2W 104.2(6) . . . 8_666 ?
Na1 O1 Na2 O2W -10.3(9) . . . 8_666 ?
P1 O1 Na2 O4 55.8(3) . . . 5_665 ?
Nd1 O1 Na2 O4 -97.89(16) . . . 5_665 ?
Na1 O1 Na2 O4 147.7(8) . . . 5_665 ?
P1 O1 Na2 P1 -174.31(18) . . . 6_556 ?
Nd1 O1 Na2 P1 32.0(2) . . . 6_556 ?
Na1 O1 Na2 P1 -82.4(7) . . . 6_556 ?
Nd1 O1 Na2 P1 -153.7(3) . . . . ?
Na1 O1 Na2 P1 91.9(8) . . . . ?
P1 O1 Na2 Nd1 153.7(3) . . . . ?
Na1 O1 Na2 Nd1 -114.4(7) . . . . ?
O2 P1 Na2 Na1 -122.8(7) . . . . ?
O1 P1 Na2 Na1 96.5(8) . . . . ?
O3 P1 Na2 Na1 -11.2(8) . . . . ?
C1 P1 Na2 Na1 123.7(7) . . . . ?
Na1 P1 Na2 Na1 -63.5(7) 6_656 . . . ?
Na2 P1 Na2 Na1 -50.2(8) 6_656 . . . ?
O2 P1 Na2 O1 140.7(3) . . . . ?
O3 P1 Na2 O1 -107.8(3) . . . . ?
C1 P1 Na2 O1 27.1(4) . . . . ?
Na1 P1 Na2 O1 -160.0(3) 6_656 . . . ?
Na2 P1 Na2 O1 -146.7(3) 6_656 . . . ?
O2 P1 Na2 Na2 -27.12(14) . . . 7_575 ?
O1 P1 Na2 Na2 -167.8(3) . . . 7_575 ?
O3 P1 Na2 Na2 84.47(13) . . . 7_575 ?
C1 P1 Na2 Na2 -140.66(18) . . . 7_575 ?
Na1 P1 Na2 Na2 32.22(11) 6_656 . . 7_575 ?
Na2 P1 Na2 Na2 45.49(8) 6_656 . . 7_575 ?
O2 P1 Na2 O3 136.0(2) . . . 6_556 ?
O1 P1 Na2 O3 -4.6(2) . . . 6_556 ?
O3 P1 Na2 O3 -112.4(2) . . . 6_556 ?
C1 P1 Na2 O3 22.5(4) . . . 6_556 ?
Na1 P1 Na2 O3 -164.6(2) 6_656 . . 6_556 ?
Na2 P1 Na2 O3 -151.4(3) 6_656 . . 6_556 ?
O2 P1 Na2 Na1 -51.0(3) . . . 7_575 ?
O1 P1 Na2 Na1 168.3(5) . . . 7_575 ?
O3 P1 Na2 Na1 60.6(3) . . . 7_575 ?
C1 P1 Na2 Na1 -164.6(2) . . . 7_575 ?
Na1 P1 Na2 Na1 8.3(3) 6_656 . . 7_575 ?
Na2 P1 Na2 Na1 21.6(2) 6_656 . . 7_575 ?
O2 P1 Na2 O2W -140.9(6) . . . 8_666 ?
O1 P1 Na2 O2W 78.4(7) . . . 8_666 ?
O3 P1 Na2 O2W -29.4(6) . . . 8_666 ?
C1 P1 Na2 O2W 105.5(6) . . . 8_666 ?
Na1 P1 Na2 O2W -81.6(6) 6_656 . . 8_666 ?
Na2 P1 Na2 O2W -68.3(6) 6_656 . . 8_666 ?
O2 P1 Na2 O4 19.20(18) . . . 5_665 ?
O1 P1 Na2 O4 -121.5(4) . . . 5_665 ?
O3 P1 Na2 O4 130.78(16) . . . 5_665 ?
C1 P1 Na2 O4 -94.3(2) . . . 5_665 ?
Na1 P1 Na2 O4 78.53(15) 6_656 . . 5_665 ?
Na2 P1 Na2 O4 91.81(10) 6_656 . . 5_665 ?
O2 P1 Na2 P1 147.2(3) . . . 6_556 ?
O1 P1 Na2 P1 6.5(2) . . . 6_556 ?
O3 P1 Na2 P1 -101.3(2) . . . 6_556 ?
C1 P1 Na2 P1 33.6(4) . . . 6_556 ?
Na1 P1 Na2 P1 -153.5(2) 6_656 . . 6_556 ?
Na2 P1 Na2 P1 -140.2(3) 6_656 . . 6_556 ?
O2 P1 Na2 Nd1 120.78(14) . . . . ?
O1 P1 Na2 Nd1 -19.9(3) . . . . ?
O3 P1 Na2 Nd1 -127.64(12) . . . . ?
C1 P1 Na2 Nd1 7.2(2) . . . . ?
Na1 P1 Na2 Nd1 -179.89(10) 6_656 . . . ?
Na2 P1 Na2 Nd1 -166.61(14) 6_656 . . . ?
O2 Nd1 Na2 Na1 -175.0(5) 3_645 . . . ?
O2 Nd1 Na2 Na1 169.4(7) 5_665 . . . ?
O3 Nd1 Na2 Na1 58.3(7) 6_556 . . . ?
O3 Nd1 Na2 Na1 23.5(7) 4_455 . . . ?
O1 Nd1 Na2 Na1 -88.2(7) . . . . ?
O1 Nd1 Na2 Na1 -54.2(7) 7_565 . . . ?
O1W Nd1 Na2 Na1 97.4(7) . . . . ?
O1W Nd1 Na2 Na1 103.0(7) 7_565 . . . ?
O4 Nd1 Na2 Na1 -122.7(7) . . . . ?
Na2 Nd1 Na2 Na1 -17.6(8) 7_565 . . . ?
O2 Nd1 Na2 O1 -86.7(4) 3_645 . . . ?
O2 Nd1 Na2 O1 -102.4(2) 5_665 . . . ?
O3 Nd1 Na2 O1 146.6(3) 6_556 . . . ?
O3 Nd1 Na2 O1 111.72(18) 4_455 . . . ?
O1 Nd1 Na2 O1 34.1(2) 7_565 . . . ?
O1W Nd1 Na2 O1 -174.3(2) . . . . ?
O1W Nd1 Na2 O1 -168.7(2) 7_565 . . . ?
O4 Nd1 Na2 O1 -34.4(2) . . . . ?
Na2 Nd1 Na2 O1 70.6(3) 7_565 . . . ?
Na1 Nd1 Na2 O1 88.2(7) . . . . ?
O2 Nd1 Na2 Na2 22.6(5) 3_645 . . 7_575 ?
O2 Nd1 Na2 Na2 7.01(15) 5_665 . . 7_575 ?
O3 Nd1 Na2 Na2 -104.0(3) 6_556 . . 7_575 ?
O3 Nd1 Na2 Na2 -138.89(16) 4_455 . . 7_575 ?
O1 Nd1 Na2 Na2 109.4(3) . . . 7_575 ?
O1 Nd1 Na2 Na2 143.45(16) 7_565 . . 7_575 ?
O1W Nd1 Na2 Na2 -64.9(2) . . . 7_575 ?
O1W Nd1 Na2 Na2 -59.3(2) 7_565 . . 7_575 ?
O4 Nd1 Na2 Na2 74.97(18) . . . 7_575 ?
Na2 Nd1 Na2 Na2 180.000(1) 7_565 . . 7_575 ?
Na1 Nd1 Na2 Na2 -162.4(8) . . . 7_575 ?
O2 Nd1 Na2 O3 126.7(3) 3_645 . . 6_556 ?
O2 Nd1 Na2 O3 111.03(19) 5_665 . . 6_556 ?
O3 Nd1 Na2 O3 -34.87(18) 4_455 . . 6_556 ?
O1 Nd1 Na2 O3 -146.6(3) . . . 6_556 ?
O1 Nd1 Na2 O3 -112.53(17) 7_565 . . 6_556 ?
O1W Nd1 Na2 O3 39.1(2) . . . 6_556 ?
O1W Nd1 Na2 O3 44.7(2) 7_565 . . 6_556 ?
O4 Nd1 Na2 O3 178.99(17) . . . 6_556 ?
Na2 Nd1 Na2 O3 -76.0(3) 7_565 . . 6_556 ?
Na1 Nd1 Na2 O3 -58.3(7) . . . 6_556 ?
O2 Nd1 Na2 Na1 57.1(17) 3_645 . . 7_575 ?
O2 Nd1 Na2 Na1 41.5(15) 5_665 . . 7_575 ?
O3 Nd1 Na2 Na1 -69.6(15) 6_556 . . 7_575 ?
O3 Nd1 Na2 Na1 -104.5(15) 4_455 . . 7_575 ?
O1 Nd1 Na2 Na1 143.8(16) . . . 7_575 ?
O1 Nd1 Na2 Na1 177.9(15) 7_565 . . 7_575 ?
O1W Nd1 Na2 Na1 -30.5(16) . . . 7_575 ?
O1W Nd1 Na2 Na1 -24.9(16) 7_565 . . 7_575 ?
O4 Nd1 Na2 Na1 109.4(15) . . . 7_575 ?
Na2 Nd1 Na2 Na1 -145.6(14) 7_565 . . 7_575 ?
Na1 Nd1 Na2 Na1 -128(2) . . . 7_575 ?
O2 Nd1 Na2 O2W -165.8(7) 3_645 . . 8_666 ?
O2 Nd1 Na2 O2W 178.6(7) 5_665 . . 8_666 ?
O3 Nd1 Na2 O2W 67.6(7) 6_556 . . 8_666 ?
O3 Nd1 Na2 O2W 32.7(7) 4_455 . . 8_666 ?
O1 Nd1 Na2 O2W -79.0(7) . . . 8_666 ?
O1 Nd1 Na2 O2W -45.0(7) 7_565 . . 8_666 ?
O1W Nd1 Na2 O2W 106.7(7) . . . 8_666 ?
O1W Nd1 Na2 O2W 112.3(7) 7_565 . . 8_666 ?
O4 Nd1 Na2 O2W -113.4(7) . . . 8_666 ?
Na2 Nd1 Na2 O2W -8.4(7) 7_565 . . 8_666 ?
Na1 Nd1 Na2 O2W 9.2(9) . . . 8_666 ?
O2 Nd1 Na2 O4 -4.9(5) 3_645 . . 5_665 ?
O2 Nd1 Na2 O4 -20.52(15) 5_665 . . 5_665 ?
O3 Nd1 Na2 O4 -131.5(3) 6_556 . . 5_665 ?
O3 Nd1 Na2 O4 -166.42(14) 4_455 . . 5_665 ?
O1 Nd1 Na2 O4 81.9(2) . . . 5_665 ?
O1 Nd1 Na2 O4 115.92(16) 7_565 . . 5_665 ?
O1W Nd1 Na2 O4 -92.5(2) . . . 5_665 ?
O1W Nd1 Na2 O4 -86.9(2) 7_565 . . 5_665 ?
O4 Nd1 Na2 O4 47.45(19) . . . 5_665 ?
Na2 Nd1 Na2 O4 152.47(12) 7_565 . . 5_665 ?
Na1 Nd1 Na2 O4 170.1(8) . . . 5_665 ?
O2 Nd1 Na2 P1 128.6(3) 3_645 . . 6_556 ?
O2 Nd1 Na2 P1 112.96(12) 5_665 . . 6_556 ?
O3 Nd1 Na2 P1 1.93(11) 6_556 . . 6_556 ?
O3 Nd1 Na2 P1 -32.94(13) 4_455 . . 6_556 ?
O1 Nd1 Na2 P1 -144.7(2) . . . 6_556 ?
O1 Nd1 Na2 P1 -110.60(9) 7_565 . . 6_556 ?
O1W Nd1 Na2 P1 41.02(18) . . . 6_556 ?
O1W Nd1 Na2 P1 46.63(16) 7_565 . . 6_556 ?
O4 Nd1 Na2 P1 -179.07(9) . . . 6_556 ?
Na2 Nd1 Na2 P1 -74.0(2) 7_565 . . 6_556 ?
Na1 Nd1 Na2 P1 -56.4(7) . . . 6_556 ?
O2 Nd1 Na2 P1 -76.5(4) 3_645 . . . ?
O2 Nd1 Na2 P1 -92.15(11) 5_665 . . . ?
O3 Nd1 Na2 P1 156.8(2) 6_556 . . . ?
O3 Nd1 Na2 P1 121.94(9) 4_455 . . . ?
O1 Nd1 Na2 P1 10.22(13) . . . . ?
O1 Nd1 Na2 P1 44.28(12) 7_565 . . . ?
O1W Nd1 Na2 P1 -164.10(14) . . . . ?
O1W Nd1 Na2 P1 -158.49(14) 7_565 . . . ?
O4 Nd1 Na2 P1 -24.19(11) . . . . ?
Na2 Nd1 Na2 P1 80.84(19) 7_565 . . . ?
Na1 Nd1 Na2 P1 98.5(7) . . . . ?
